data_7251563
loop_
_publ_author_name
'Bawa, Hana'
'Su, Hong'
'De Doncker, Stephen'
'Bourne, Susan A.'
'Nassimbeni, Luigi R.'

_publ_section_title
;
 TADDOLs and methylcyclohexanones: selectivity, resolution and the
 kinetics of decomposition
;
_journal_issue 10
_journal_name_full CrystEngComm
_journal_page_first 1690
_journal_page_last 1698
_journal_paper_doi 10.1039/D5CE01022E
_journal_volume 28
_journal_year 2026
_chemical_absolute_configuration syn
_chemical_formula_sum 'C41 H46 O5'
_chemical_formula_weight 618.78
_space_group_crystal_system triclinic
_space_group_IT_number 1
_space_group_name_Hall 'P 1'
_space_group_name_H-M_alt 'P 1'
_atom_sites_solution_hydrogens mixed
_atom_sites_solution_primary direct
_atom_sites_solution_secondary difmap
_audit_creation_method SHELXL-2018/3
_audit_update_record
;
2025-10-22 deposited with the CCDC.	2026-02-02 downloaded from the CCDC.
;
_cell_angle_alpha 100.611(4)
_cell_angle_beta 98.637(4)
_cell_angle_gamma 91.317(4)
_cell_formula_units_Z 2
_cell_length_a 9.3341(12)
_cell_length_b 9.9506(13)
_cell_length_c 18.611(3)
_cell_measurement_reflns_used 9960
_cell_measurement_temperature 100(2)
_cell_measurement_theta_max 28.31
_cell_measurement_theta_min 2.209
_cell_volume 1677.5(4)
_computing_cell_refinement 'SAINT (7.60a, Bruker AXS Inc., Madison, WI, USA, 2006)'
_computing_data_collection 'SAINT (7.60a, Bruker AXS Inc., Madison, WI, USA, 2006)'
_computing_data_reduction 'SAINT (7.60a, Bruker AXS Inc., Madison, WI, USA, 2006)'
_computing_molecular_graphics 'X-Seed (Barbour, 2001'
_computing_publication_material 'SHELXL-2014/7 (Sheldrick, 2014)'
_computing_structure_refinement 'SHELXL-2018/3 (Sheldrick, 2018)'
_computing_structure_solution 'SHELXT 2018/2 (Sheldrick, 2018)'
_diffrn_ambient_temperature 100(2)
_diffrn_measured_fraction_theta_full 0.999
_diffrn_measured_fraction_theta_max 0.990
_diffrn_measurement_device_type 'Bruker D8 Venture Diffractometer'
_diffrn_measurement_method '1\% \f scans and \w scans'
_diffrn_radiation_type MoK\a
_diffrn_radiation_wavelength 0.71073
_diffrn_reflns_av_R_equivalents 0.0807
_diffrn_reflns_av_unetI/netI 0.0821
_diffrn_reflns_Laue_measured_fraction_full 0.999
_diffrn_reflns_Laue_measured_fraction_max 0.990
_diffrn_reflns_limit_h_max 12
_diffrn_reflns_limit_h_min -12
_diffrn_reflns_limit_k_max 13
_diffrn_reflns_limit_k_min -13
_diffrn_reflns_limit_l_max 24
_diffrn_reflns_limit_l_min -24
_diffrn_reflns_number 57694
_diffrn_reflns_point_group_measured_fraction_full 0.998
_diffrn_reflns_point_group_measured_fraction_max 0.983
_diffrn_reflns_theta_full 25.242
_diffrn_reflns_theta_max 28.491
_diffrn_reflns_theta_min 2.085
_diffrn_source 'fine-focus sealed tube'
_exptl_absorpt_coefficient_mu 0.079
_exptl_absorpt_correction_T_max 1.000
_exptl_absorpt_correction_T_min 0.566
_exptl_absorpt_correction_type multi-scan
_exptl_absorpt_process_details 'SADABS (Sheldrick, 2001)'
_exptl_crystal_colour colorless
_exptl_crystal_density_diffrn 1.225
_exptl_crystal_description block
_exptl_crystal_F_000 664
_exptl_crystal_size_max 0.470
_exptl_crystal_size_mid 0.130
_exptl_crystal_size_min 0.050
_exptl_transmission_factor_max 1.000
_exptl_transmission_factor_min 0.566
_refine_diff_density_max 0.450
_refine_diff_density_min -0.453
_refine_diff_density_rms 0.065
_refine_ls_abs_structure_details
;
 Flack x determined using 5077 quotients [(I+)-(I-)]/[(I+)+(I-)]
 (Parsons, Flack and Wagner, Acta Cryst. B69 (2013) 249-259).
;
_refine_ls_abs_structure_Flack 0.5(10)
_refine_ls_extinction_method none
_refine_ls_goodness_of_fit_ref 1.052
_refine_ls_hydrogen_treatment mixed
_refine_ls_matrix_type full
_refine_ls_number_parameters 1038
_refine_ls_number_reflns 16721
_refine_ls_number_restraints 476
_refine_ls_restrained_S_all 1.039
_refine_ls_R_factor_all 0.1080
_refine_ls_R_factor_gt 0.0898
_refine_ls_shift/su_max 0.000
_refine_ls_shift/su_mean 0.000
_refine_ls_structure_factor_coef Fsqd
_refine_ls_weighting_details 'w=1/[\s^2^(Fo^2^)+(0.0824P)^2^+2.7337P] where P=(Fo^2^+2Fc^2^)/3'
_refine_ls_weighting_scheme calc
_refine_ls_wR_factor_gt 0.2041
_refine_ls_wR_factor_ref 0.2155
_reflns_Friedel_coverage 0.987
_reflns_Friedel_fraction_full 0.997
_reflns_Friedel_fraction_max 0.976
_reflns_number_gt 13728
_reflns_number_total 16721
_reflns_threshold_expression 'I > 2\s(I)'
_cod_data_source_file d5ce01022e2.cif
_cod_data_source_block VII
_cod_depositor_comments 'Adding full bibliography for 7251558--7251565.cif.'
_cod_database_code 7251563
_shelx_shelxl_version_number 2018/3
_shelx_space_group_comment
;
The symmetry employed for this shelxl refinement is uniquely defined
by the following loop, which should always be used as a source of
symmetry information in preference to the above space-group names.
They are only intended as comments.
;
_shelx_estimated_absorpt_t_min 0.964
_shelx_estimated_absorpt_t_max 0.996

loop_
_space_group_symop_operation_xyz
'x, y, z'

loop_
_atom_site_label
_atom_site_type_symbol
_atom_site_fract_x
_atom_site_fract_y
_atom_site_fract_z
_atom_site_U_iso_or_equiv
_atom_site_adp_type
_atom_site_occupancy
_atom_site_site_symmetry_order
_atom_site_calc_flag
_atom_site_refinement_flags_posn
_atom_site_refinement_flags_adp
_atom_site_refinement_flags_occupancy
_atom_site_disorder_assembly
_atom_site_disorder_group
O13A O 0.7435(7) 0.6957(7) 0.3225(3) 0.0604(19) Uani 1 1 d D . . . .
O14A O 0.7853(4) 0.8514(4) 0.1676(2) 0.0232(8) Uani 1 1 d . . . . .
O15A O 0.9794(4) 0.7257(4) 0.14560(19) 0.0170(7) Uani 1 1 d . . . . .
O22A O 0.8773(5) 0.4832(4) 0.2586(2) 0.0237(8) Uani 1 1 d D . . . .
O13B O 0.3043(4) 0.1984(4) 0.6901(2) 0.0249(8) Uani 1 1 d D . . . .
O14B O 0.2402(4) 0.4746(3) 0.83238(19) 0.0155(7) Uani 1 1 d . . . . .
O15B O 0.0500(4) 0.3575(3) 0.8597(2) 0.0174(7) Uani 1 1 d . . . . .
O22B O 0.1219(4) 0.0401(4) 0.7380(2) 0.0216(8) Uani 1 1 d D . . . .
O1W O 0.515(3) 0.127(2) 0.6082(12) 0.070(3) Uani 0.392(12) 1 d . U P A 2
O1X O 0.520(2) 0.648(2) 0.4004(10) 0.053(3) Uani 0.342(15) 1 d . U P B 1
O1Y O 0.5116(14) 0.6186(13) 0.3714(7) 0.066(2) Uani 0.658(15) 1 d . U P B 2
O1Z O 0.4807(15) 0.1050(14) 0.5872(9) 0.075(3) Uani 0.608(12) 1 d D U P A 1
C1 C -0.0075(8) 0.3934(10) 0.5689(4) 0.050(2) Uani 1 1 d . . . . .
H1B H -0.071784 0.338930 0.529259 0.060 Uiso 1 1 calc R U . . .
C1A C 0.9074(11) 1.1750(10) 0.3310(6) 0.0600(16) Uani 0.538(9) 1 d G U P C 1
H1A H 0.889512 1.259895 0.315804 0.072 Uiso 0.538(9) 1 calc R U P C 1
C2A C 0.8178(10) 1.0597(12) 0.2983(6) 0.0596(16) Uani 0.538(9) 1 d G U P C 1
H2A H 0.738636 1.065889 0.260601 0.071 Uiso 0.538(9) 1 calc R U P C 1
C3A C 0.8439(11) 0.9355(10) 0.3205(7) 0.0594(16) Uani 0.538(9) 1 d G U P C 1
C4A C 0.9596(12) 0.9265(10) 0.3756(6) 0.0597(15) Uani 0.538(9) 1 d G U P C 1
H4A H 0.977503 0.841632 0.390872 0.072 Uiso 0.538(9) 1 calc R U P C 1
C5A C 1.0493(10) 1.0418(12) 0.4084(5) 0.0601(16) Uani 0.538(9) 1 d G U P C 1
H5A H 1.128379 1.035636 0.446076 0.072 Uiso 0.538(9) 1 calc R U P C 1
C6A C 1.0231(10) 1.1660(10) 0.3861(6) 0.0602(16) Uani 0.538(9) 1 d G U P C 1
H6A H 1.084386 1.244768 0.408543 0.072 Uiso 0.538(9) 1 calc R U P C 1
C7A C 0.3908(7) 0.9488(7) 0.3421(4) 0.0361(14) Uani 1 1 d . . . . .
H7A H 0.357621 0.981871 0.387632 0.043 Uiso 1 1 calc R U . . .
C8A C 0.5321(6) 0.9083(6) 0.3417(3) 0.0276(12) Uani 1 1 d . . . . .
H8A H 0.595370 0.916435 0.387449 0.033 Uiso 1 1 calc R U . . .
C9A C 0.5840(6) 0.8565(5) 0.2768(3) 0.0202(10) Uani 1 1 d . . . . .
C10A C 0.4905(6) 0.8507(5) 0.2103(3) 0.0223(11) Uani 1 1 d . . . . .
H10A H 0.523469 0.818133 0.164660 0.027 Uiso 1 1 calc R U . . .
C11A C 0.3494(6) 0.8922(6) 0.2104(3) 0.0270(12) Uani 1 1 d . . . . .
H11A H 0.286769 0.887243 0.164690 0.032 Uiso 1 1 calc R U . . .
C12A C 0.2989(6) 0.9406(6) 0.2757(4) 0.0306(13) Uani 1 1 d . . . . .
H12A H 0.201939 0.967955 0.275158 0.037 Uiso 1 1 calc R U . . .
C13A C 0.7363(6) 0.8044(6) 0.2830(3) 0.0231(11) Uani 1 1 d . . . . .
C14A C 0.7785(5) 0.7430(5) 0.2075(3) 0.0178(10) Uani 1 1 d . . . . .
H14A H 0.701812 0.672694 0.179844 0.021 Uiso 1 1 calc R U . . .
C15A C 0.9285(5) 0.6815(5) 0.2065(3) 0.0170(10) Uani 1 1 d . . . . .
H15A H 0.994035 0.723685 0.253236 0.020 Uiso 1 1 calc R U . . .
C16A C 0.8819(5) 0.8184(5) 0.1157(3) 0.0159(9) Uani 1 1 d . . . . .
C17A C 0.9663(5) 0.9483(5) 0.1128(3) 0.0181(10) Uani 1 1 d . . . . .
H17C H 1.046291 0.925075 0.083974 0.022 Uiso 1 1 calc R U . . .
H17D H 1.009656 0.993319 0.163582 0.022 Uiso 1 1 calc R U . . .
C18A C 0.8692(6) 1.0470(5) 0.0772(3) 0.0217(11) Uani 1 1 d . . . . .
H18A H 0.928079 1.128873 0.073647 0.026 Uiso 1 1 calc R U . . .
H18B H 0.794454 1.077203 0.108312 0.026 Uiso 1 1 calc R U . . .
C19A C 0.7959(6) 0.9772(6) 0.0000(3) 0.0232(11) Uani 1 1 d . . . . .
H19A H 0.731961 1.041553 -0.022373 0.028 Uiso 1 1 calc R U . . .
H19B H 0.870491 0.951518 -0.031932 0.028 Uiso 1 1 calc R U . . .
C20A C 0.7068(6) 0.8499(6) 0.0042(3) 0.0234(11) Uani 1 1 d . . . . .
H20C H 0.661807 0.804635 -0.046294 0.028 Uiso 1 1 calc R U . . .
H20D H 0.627951 0.876656 0.033272 0.028 Uiso 1 1 calc R U . . .
C21A C 0.8010(5) 0.7497(5) 0.0403(3) 0.0199(10) Uani 1 1 d . . . . .
H21A H 0.738996 0.671455 0.046010 0.024 Uiso 1 1 calc R U . . .
H21B H 0.871770 0.713694 0.007885 0.024 Uiso 1 1 calc R U . . .
C22A C 0.9302(5) 0.5232(5) 0.1972(3) 0.0160(9) Uani 1 1 d . . . . .
C23A C 0.8364(5) 0.4524(5) 0.1247(3) 0.0163(9) Uani 1 1 d . . . . .
C24A C 0.8922(5) 0.4328(5) 0.0587(3) 0.0178(10) Uani 1 1 d . . . . .
H24A H 0.989527 0.462693 0.058564 0.021 Uiso 1 1 calc R U . . .
C25A C 0.8069(6) 0.3698(5) -0.0073(3) 0.0215(11) Uani 1 1 d . . . . .
H25A H 0.846533 0.355897 -0.052099 0.026 Uiso 1 1 calc R U . . .
C26A C 0.6645(6) 0.3275(6) -0.0079(3) 0.0251(11) Uani 1 1 d . . . . .
H26A H 0.605463 0.285573 -0.052930 0.030 Uiso 1 1 calc R U . . .
C27A C 0.6086(6) 0.3473(6) 0.0586(3) 0.0246(11) Uani 1 1 d . . . . .
H27A H 0.510759 0.318943 0.058664 0.029 Uiso 1 1 calc R U . . .
C28A C 0.6941(6) 0.4074(5) 0.1239(3) 0.0224(11) Uani 1 1 d . . . . .
H28A H 0.655408 0.418379 0.168851 0.027 Uiso 1 1 calc R U . . .
C29A C 1.0835(5) 0.4692(5) 0.1990(3) 0.0173(10) Uani 1 1 d . . . . .
C30A C 1.0984(6) 0.3315(6) 0.2040(3) 0.0226(11) Uani 1 1 d . . . . .
H30A H 1.015931 0.277399 0.208205 0.027 Uiso 1 1 calc R U . . .
C31A C 1.2304(6) 0.2730(6) 0.2031(3) 0.0265(12) Uani 1 1 d . . . . .
H31A H 1.238014 0.179099 0.206052 0.032 Uiso 1 1 calc R U . . .
C32A C 1.3519(6) 0.3501(6) 0.1978(3) 0.0268(12) Uani 1 1 d . . . . .
H32A H 1.442836 0.309475 0.196556 0.032 Uiso 1 1 calc R U . . .
C33A C 1.3399(6) 0.4877(6) 0.1944(4) 0.0281(12) Uani 1 1 d . . . . .
H33A H 1.423555 0.541858 0.191952 0.034 Uiso 1 1 calc R U . . .
C34A C 1.2051(6) 0.5472(6) 0.1944(3) 0.0243(11) Uani 1 1 d . . . . .
H34A H 1.197409 0.641057 0.191327 0.029 Uiso 1 1 calc R U . . .
C2B C 0.0929(6) 0.3313(8) 0.6142(3) 0.0337(14) Uani 1 1 d . . . . .
H2B H 0.095207 0.234278 0.605701 0.040 Uiso 1 1 calc R U . . .
C3B C 0.1892(6) 0.4095(6) 0.6715(3) 0.0229(11) Uani 1 1 d . . . . .
C4B C 0.1831(6) 0.5510(7) 0.6837(4) 0.0320(13) Uani 1 1 d . . . . .
H4B H 0.248812 0.605583 0.722628 0.038 Uiso 1 1 calc R U . . .
C5B C 0.0820(8) 0.6139(9) 0.6397(5) 0.0484(19) Uani 1 1 d . . . . .
H5B H 0.077285 0.710741 0.648791 0.058 Uiso 1 1 calc R U . . .
C6B C -0.0127(8) 0.5322(11) 0.5817(5) 0.057(2) Uani 1 1 d . . . . .
H6B H -0.081415 0.574140 0.550975 0.068 Uiso 1 1 calc R U . . .
C7B C 0.6489(6) 0.4694(6) 0.6714(4) 0.0305(13) Uani 1 1 d . . . . .
H7B H 0.685357 0.478211 0.627465 0.037 Uiso 1 1 calc R U . . .
C8B C 0.5052(6) 0.4239(6) 0.6676(3) 0.0276(12) Uani 1 1 d . . . . .
H8B H 0.443897 0.403644 0.621012 0.033 Uiso 1 1 calc R U . . .
C9B C 0.4504(5) 0.4076(5) 0.7311(3) 0.0181(10) Uani 1 1 d . . . . .
C10B C 0.5415(6) 0.4432(5) 0.7986(3) 0.0205(10) Uani 1 1 d . . . . .
H10B H 0.505855 0.435705 0.842959 0.025 Uiso 1 1 calc R U . . .
C11B C 0.6833(6) 0.4894(5) 0.8019(3) 0.0213(10) Uani 1 1 d . . . . .
H11B H 0.744499 0.513165 0.848496 0.026 Uiso 1 1 calc R U . . .
C12B C 0.7369(6) 0.5014(6) 0.7380(3) 0.0241(11) Uani 1 1 d . . . . .
H12B H 0.835082 0.531823 0.740556 0.029 Uiso 1 1 calc R U . . .
C13B C 0.2965(5) 0.3406(5) 0.7211(3) 0.0182(10) Uani 1 1 d . . . . .
C14B C 0.2467(5) 0.3368(5) 0.7962(3) 0.0159(9) Uani 1 1 d . . . . .
H14B H 0.319991 0.290272 0.826669 0.019 Uiso 1 1 calc R U . . .
C15B C 0.0942(5) 0.2752(5) 0.7966(3) 0.0149(9) Uani 1 1 d . . . . .
H15B H 0.028805 0.289618 0.751213 0.018 Uiso 1 1 calc R U . . .
C16B C 0.1529(5) 0.4717(5) 0.8884(3) 0.0147(9) Uani 1 1 d . . . . .
C17B C 0.0718(5) 0.6029(5) 0.8982(3) 0.0193(10) Uani 1 1 d . . . . .
H17A H -0.003575 0.594204 0.929492 0.023 Uiso 1 1 calc R U . . .
H17B H 0.022424 0.616111 0.849272 0.023 Uiso 1 1 calc R U . . .
C18B C 0.1721(6) 0.7277(5) 0.9337(3) 0.0204(10) Uani 1 1 d . . . . .
H18C H 0.113875 0.809357 0.942462 0.025 Uiso 1 1 calc R U . . .
H18D H 0.239723 0.743763 0.899619 0.025 Uiso 1 1 calc R U . . .
C19B C 0.2588(6) 0.7080(6) 1.0070(3) 0.0246(11) Uani 1 1 d . . . . .
H19C H 0.191939 0.699138 1.042656 0.030 Uiso 1 1 calc R U . . .
H19D H 0.325944 0.788748 1.028129 0.030 Uiso 1 1 calc R U . . .
C20B C 0.3452(6) 0.5794(5) 0.9947(3) 0.0211(10) Uani 1 1 d . . . . .
H20A H 0.417139 0.591653 0.962073 0.025 Uiso 1 1 calc R U . . .
H20B H 0.398602 0.565719 1.042679 0.025 Uiso 1 1 calc R U . . .
C21B C 0.2465(5) 0.4537(5) 0.9597(3) 0.0170(9) Uani 1 1 d . . . . .
H21C H 0.306431 0.373773 0.949232 0.020 Uiso 1 1 calc R U . . .
H21D H 0.183061 0.434785 0.995158 0.020 Uiso 1 1 calc R U . . .
C22B C 0.0803(5) 0.1224(5) 0.8025(3) 0.0153(9) Uani 1 1 d . . . . .
C23B C 0.1757(5) 0.0973(5) 0.8727(3) 0.0157(9) Uani 1 1 d . . . . .
C24B C 0.3129(6) 0.0462(6) 0.8700(3) 0.0234(11) Uani 1 1 d . . . . .
H24B H 0.346237 0.022683 0.823761 0.028 Uiso 1 1 calc R U . . .
C25B C 0.4014(6) 0.0294(6) 0.9345(4) 0.0295(13) Uani 1 1 d . . . . .
H25B H 0.495108 -0.004649 0.932039 0.035 Uiso 1 1 calc R U . . .
C26B C 0.3536(6) 0.0622(6) 1.0022(3) 0.0271(12) Uani 1 1 d . . . . .
H26B H 0.414609 0.051384 1.046246 0.032 Uiso 1 1 calc R U . . .
C27B C 0.2169(6) 0.1105(6) 1.0055(3) 0.0243(11) Uani 1 1 d . . . . .
H27B H 0.183215 0.131454 1.051754 0.029 Uiso 1 1 calc R U . . .
C28B C 0.1279(5) 0.1289(5) 0.9411(3) 0.0182(10) Uani 1 1 d . . . . .
H28B H 0.034241 0.163075 0.943828 0.022 Uiso 1 1 calc R U . . .
C29B C -0.0740(5) 0.0687(5) 0.8022(3) 0.0156(9) Uani 1 1 d . . . . .
C30B C -0.0954(5) -0.0693(5) 0.8040(3) 0.0194(10) Uani 1 1 d . . . . .
H30B H -0.014338 -0.125213 0.806241 0.023 Uiso 1 1 calc R U . . .
C31B C -0.2321(6) -0.1268(5) 0.8025(3) 0.0225(11) Uani 1 1 d . . . . .
H31B H -0.244726 -0.221063 0.804208 0.027 Uiso 1 1 calc R U . . .
C32B C -0.3505(6) -0.0460(6) 0.7985(3) 0.0250(12) Uani 1 1 d . . . . .
H32B H -0.444974 -0.085324 0.796672 0.030 Uiso 1 1 calc R U . . .
C33B C -0.3323(6) 0.0907(6) 0.7973(4) 0.0261(12) Uani 1 1 d . . . . .
H33B H -0.413838 0.146070 0.795699 0.031 Uiso 1 1 calc R U . . .
C34B C -0.1942(5) 0.1485(5) 0.7983(3) 0.0199(10) Uani 1 1 d . . . . .
H34B H -0.182249 0.242716 0.796294 0.024 Uiso 1 1 calc R U . . .
C1C C 0.9710(19) 1.125(2) 0.3656(11) 0.0600(15) Uani 0.462(9) 1 d . U P C 2
H1C H 0.987815 1.213478 0.355743 0.072 Uiso 0.462(9) 1 calc R U P C 2
C2C C 0.867(2) 1.033(2) 0.3226(11) 0.0596(15) Uani 0.462(9) 1 d . U P C 2
H2C H 0.803492 1.064457 0.284691 0.071 Uiso 0.462(9) 1 calc R U P C 2
C3C C 0.847(2) 0.903(2) 0.3304(12) 0.0594(16) Uani 0.462(9) 1 d . U P C 2
C4C C 0.9386(18) 0.846(2) 0.3908(11) 0.0597(16) Uani 0.462(9) 1 d . U P C 2
H4C H 0.928640 0.754567 0.398765 0.072 Uiso 0.462(9) 1 calc R U P C 2
C5C C 1.0436(19) 0.950(2) 0.4348(11) 0.0602(16) Uani 0.462(9) 1 d . U P C 2
H5C H 1.110795 0.923371 0.472771 0.072 Uiso 0.462(9) 1 calc R U P C 2
H13A H 0.667(9) 0.675(8) 0.334(4) 0.03(2) Uiso 1 1 d D . . . .
C6C C 1.052(2) 1.078(2) 0.4260(11) 0.0602(16) Uani 0.462(9) 1 d . U P C 2
H6C H 1.115998 1.141252 0.461541 0.072 Uiso 0.462(9) 1 calc R U P C 2
C1W C 0.558(4) 0.025(4) 0.5748(17) 0.072(3) Uani 0.392(12) 1 d . U P A 2
C2W C 0.490(3) -0.113(3) 0.5584(16) 0.072(3) Uani 0.392(12) 1 d . U P A 2
H2W H 0.471401 -0.144490 0.503504 0.086 Uiso 0.392(12) 1 calc R U P A 2
C3W C 0.557(3) -0.218(3) 0.5918(15) 0.073(3) Uani 0.392(12) 1 d . U P A 2
H3W1 H 0.505293 -0.308138 0.571162 0.087 Uiso 0.392(12) 1 calc R U P A 2
H3W2 H 0.560524 -0.198112 0.646152 0.087 Uiso 0.392(12) 1 calc R U P A 2
C4W C 0.726(4) -0.213(3) 0.5683(16) 0.073(3) Uani 0.392(12) 1 d . U P A 2
H4W1 H 0.782771 -0.283814 0.588423 0.087 Uiso 0.392(12) 1 calc R U P A 2
H4W2 H 0.717598 -0.234237 0.513720 0.087 Uiso 0.392(12) 1 calc R U P A 2
C5W C 0.800(3) -0.085(3) 0.5948(15) 0.072(3) Uani 0.392(12) 1 d . U P A 2
H5W1 H 0.900206 -0.090084 0.582942 0.087 Uiso 0.392(12) 1 calc R U P A 2
H5W2 H 0.807186 -0.062087 0.649303 0.087 Uiso 0.392(12) 1 calc R U P A 2
C6W C 0.722(3) 0.032(3) 0.5598(16) 0.072(3) Uani 0.392(12) 1 d . U P A 2
H6W1 H 0.725199 0.017618 0.505946 0.086 Uiso 0.392(12) 1 calc R U P A 2
H6W2 H 0.770055 0.122902 0.583280 0.086 Uiso 0.392(12) 1 calc R U P A 2
C7W C 0.351(3) -0.107(3) 0.5865(15) 0.073(3) Uani 0.392(12) 1 d . U P A 2
H7W1 H 0.296677 -0.195104 0.568799 0.109 Uiso 0.392(12) 1 calc R U P A 2
H7W2 H 0.295088 -0.034396 0.568570 0.109 Uiso 0.392(12) 1 calc R U P A 2
H7W3 H 0.369283 -0.087605 0.640692 0.109 Uiso 0.392(12) 1 calc R U P A 2
C1X C 0.463(5) 0.531(4) 0.3939(17) 0.053(3) Uani 0.342(15) 1 d . U P B 1
C2X C 0.526(3) 0.387(3) 0.3928(14) 0.054(3) Uani 0.342(15) 1 d . U P B 1
H2X H 0.474978 0.325038 0.347433 0.065 Uiso 0.342(15) 1 calc R U P B 1
C3X C 0.515(4) 0.318(3) 0.4579(14) 0.054(3) Uani 0.342(15) 1 d . U P B 1
H3X1 H 0.564124 0.374372 0.505082 0.065 Uiso 0.342(15) 1 calc R U P B 1
H3X2 H 0.555758 0.226358 0.451042 0.065 Uiso 0.342(15) 1 calc R U P B 1
C4X C 0.352(3) 0.309(3) 0.4548(13) 0.054(3) Uani 0.342(15) 1 d . U P B 1
H4X1 H 0.309379 0.244736 0.408799 0.065 Uiso 0.342(15) 1 calc R U P B 1
H4X2 H 0.330498 0.267516 0.496916 0.065 Uiso 0.342(15) 1 calc R U P B 1
C5X C 0.276(3) 0.439(3) 0.4571(14) 0.053(3) Uani 0.342(15) 1 d . U P B 1
H5X1 H 0.308517 0.499902 0.505637 0.064 Uiso 0.342(15) 1 calc R U P B 1
H5X2 H 0.170315 0.419462 0.452573 0.064 Uiso 0.342(15) 1 calc R U P B 1
C6X C 0.305(4) 0.516(4) 0.395(2) 0.053(3) Uani 0.342(15) 1 d . U P B 1
H6X1 H 0.256146 0.463544 0.346527 0.064 Uiso 0.342(15) 1 calc R U P B 1
H6X2 H 0.263773 0.606966 0.403078 0.064 Uiso 0.342(15) 1 calc R U P B 1
C7X C 0.682(3) 0.385(3) 0.3890(13) 0.055(3) Uani 0.342(15) 1 d . U P B 1
H7X1 H 0.700851 0.415043 0.343741 0.083 Uiso 0.342(15) 1 calc R U P B 1
H7X2 H 0.714296 0.291735 0.388339 0.083 Uiso 0.342(15) 1 calc R U P B 1
H7X3 H 0.736258 0.446804 0.432223 0.083 Uiso 0.342(15) 1 calc R U P B 1
C1Y C 0.469(3) 0.510(3) 0.3808(11) 0.065(2) Uani 0.658(15) 1 d . U P B 2
C2Y C 0.322(3) 0.485(2) 0.3991(13) 0.065(2) Uani 0.658(15) 1 d . U P B 2
H2Y H 0.269552 0.413725 0.358167 0.079 Uiso 0.658(15) 1 calc R U P B 2
C3Y C 0.349(2) 0.4219(18) 0.4683(9) 0.066(2) Uani 0.658(15) 1 d . U P B 2
H3Y1 H 0.399286 0.491241 0.510107 0.079 Uiso 0.658(15) 1 calc R U P B 2
H3Y2 H 0.254203 0.395755 0.481264 0.079 Uiso 0.658(15) 1 calc R U P B 2
C4Y C 0.438(2) 0.2978(17) 0.4585(9) 0.066(2) Uani 0.658(15) 1 d . U P B 2
H4Y1 H 0.451544 0.260803 0.504790 0.079 Uiso 0.658(15) 1 calc R U P B 2
H4Y2 H 0.385188 0.226198 0.418590 0.079 Uiso 0.658(15) 1 calc R U P B 2
C5Y C 0.5805(19) 0.3303(17) 0.4398(9) 0.066(2) Uani 0.658(15) 1 d . U P B 2
H5Y1 H 0.633348 0.245311 0.430280 0.079 Uiso 0.658(15) 1 calc R U P B 2
H5Y2 H 0.638008 0.393472 0.482135 0.079 Uiso 0.658(15) 1 calc R U P B 2
H22B H 0.184(7) 0.086(6) 0.720(3) 0.014(14) Uiso 1 1 d D . . . .
H13B H 0.360(9) 0.188(8) 0.657(5) 0.04(2) Uiso 1 1 d D . . . .
H22A H 0.839(7) 0.540(7) 0.275(4) 0.014(16) Uiso 1 1 d D . . . .
C6Y C 0.565(2) 0.3958(18) 0.3721(10) 0.066(2) Uani 0.658(15) 1 d . U P B 2
H6Y1 H 0.661126 0.429049 0.364836 0.079 Uiso 0.658(15) 1 calc R U P B 2
H6Y2 H 0.523628 0.326986 0.327849 0.079 Uiso 0.658(15) 1 calc R U P B 2
C7Y C 0.2282(17) 0.6128(16) 0.4048(8) 0.065(2) Uani 0.658(15) 1 d . U P B 2
H7Y1 H 0.257559 0.672772 0.453071 0.098 Uiso 0.658(15) 1 calc R U P B 2
H7Y2 H 0.125604 0.583331 0.399339 0.098 Uiso 0.658(15) 1 calc R U P B 2
H7Y3 H 0.242302 0.662804 0.365423 0.098 Uiso 0.658(15) 1 calc R U P B 2
C1Z C 0.585(2) 0.034(2) 0.5943(13) 0.078(2) Uani 0.608(12) 1 d D U P A 1
C2Z C 0.587(2) -0.1130(18) 0.6078(13) 0.078(2) Uani 0.608(12) 1 d . U P A 1
H2Z H 0.644138 -0.111171 0.657999 0.094 Uiso 0.608(12) 1 calc R U P A 1
C3Z C 0.658(2) -0.1909(18) 0.5572(13) 0.078(2) Uani 0.608(12) 1 d . U P A 1
H3Z1 H 0.596648 -0.201156 0.508154 0.094 Uiso 0.608(12) 1 calc R U P A 1
H3Z2 H 0.664806 -0.283354 0.569631 0.094 Uiso 0.608(12) 1 calc R U P A 1
C4Z C 0.810(2) -0.1438(17) 0.5486(12) 0.078(2) Uani 0.608(12) 1 d . U P A 1
H4Z1 H 0.836004 -0.196596 0.502330 0.094 Uiso 0.608(12) 1 calc R U P A 1
H4Z2 H 0.880399 -0.161632 0.590541 0.094 Uiso 0.608(12) 1 calc R U P A 1
C5Z C 0.818(2) 0.0088(17) 0.5462(12) 0.078(2) Uani 0.608(12) 1 d . U P A 1
H5Z1 H 0.921062 0.040582 0.555184 0.094 Uiso 0.608(12) 1 calc R U P A 1
H5Z2 H 0.776724 0.020130 0.495542 0.094 Uiso 0.608(12) 1 calc R U P A 1
C6Z C 0.747(2) 0.0932(19) 0.5955(13) 0.078(2) Uani 0.608(12) 1 d . U P A 1
H6Z1 H 0.743505 0.185415 0.582732 0.094 Uiso 0.608(12) 1 calc R U P A 1
H6Z2 H 0.802438 0.102118 0.646069 0.094 Uiso 0.608(12) 1 calc R U P A 1
C7Z C 0.437(2) -0.1657(18) 0.6083(12) 0.078(3) Uani 0.608(12) 1 d . U P A 1
H7Z1 H 0.374791 -0.153639 0.562986 0.117 Uiso 0.608(12) 1 calc R U P A 1
H7Z2 H 0.400412 -0.115048 0.651467 0.117 Uiso 0.608(12) 1 calc R U P A 1
H7Z3 H 0.438119 -0.263184 0.610873 0.117 Uiso 0.608(12) 1 calc R U P A 1

loop_
_atom_site_aniso_label
_atom_site_aniso_U_11
_atom_site_aniso_U_22
_atom_site_aniso_U_33
_atom_site_aniso_U_23
_atom_site_aniso_U_13
_atom_site_aniso_U_12
O13A 0.072(4) 0.086(4) 0.054(3) 0.055(3) 0.050(3) 0.057(3)
O14A 0.026(2) 0.0188(18) 0.031(2) 0.0106(16) 0.0183(17) 0.0086(15)
O15A 0.0150(17) 0.0189(17) 0.0216(18) 0.0100(14) 0.0085(14) 0.0048(13)
O22A 0.031(2) 0.019(2) 0.025(2) 0.0095(16) 0.0129(17) -0.0014(17)
O13B 0.0225(19) 0.023(2) 0.029(2) -0.0039(16) 0.0149(17) -0.0035(15)
O14B 0.0154(16) 0.0148(16) 0.0183(17) 0.0042(13) 0.0084(13) -0.0015(13)
O15B 0.0155(16) 0.0143(16) 0.0216(18) -0.0023(14) 0.0078(14) -0.0036(13)
O22B 0.028(2) 0.0163(17) 0.0208(18) -0.0028(14) 0.0144(16) -0.0004(15)
O1W 0.092(7) 0.059(5) 0.061(6) -0.004(4) 0.028(5) 0.025(5)
O1X 0.060(6) 0.066(6) 0.031(5) 0.012(4) 0.006(4) -0.023(4)
O1Y 0.069(4) 0.074(4) 0.062(4) 0.035(3) 0.006(4) -0.018(3)
O1Z 0.083(4) 0.055(4) 0.104(6) 0.011(4) 0.069(4) 0.022(3)
C1 0.029(3) 0.088(7) 0.031(4) 0.015(4) -0.003(3) -0.002(4)
C1A 0.036(2) 0.074(3) 0.053(3) -0.038(3) 0.0153(19) -0.014(2)
C2A 0.035(2) 0.074(3) 0.052(3) -0.038(3) 0.0154(19) -0.014(2)
C3A 0.035(2) 0.074(3) 0.052(3) -0.038(3) 0.0154(19) -0.014(2)
C4A 0.035(2) 0.074(3) 0.052(3) -0.038(3) 0.0150(19) -0.014(2)
C5A 0.035(2) 0.074(3) 0.053(3) -0.038(3) 0.0149(19) -0.014(2)
C6A 0.036(2) 0.074(3) 0.053(3) -0.038(3) 0.0150(19) -0.014(2)
C7A 0.035(3) 0.042(4) 0.033(3) 0.002(3) 0.017(3) 0.011(3)
C8A 0.022(3) 0.040(3) 0.022(3) 0.006(2) 0.006(2) 0.005(2)
C9A 0.019(2) 0.019(2) 0.024(3) 0.004(2) 0.006(2) 0.0007(19)
C10A 0.024(3) 0.018(2) 0.025(3) 0.003(2) 0.008(2) 0.001(2)
C11A 0.023(3) 0.026(3) 0.030(3) 0.002(2) 0.002(2) 0.004(2)
C12A 0.022(3) 0.032(3) 0.041(3) 0.005(3) 0.012(3) 0.010(2)
C13A 0.020(3) 0.033(3) 0.018(2) 0.008(2) 0.006(2) 0.006(2)
C14A 0.017(2) 0.021(2) 0.016(2) 0.0058(19) 0.0050(18) 0.0000(19)
C15A 0.016(2) 0.016(2) 0.021(2) 0.0054(19) 0.0067(19) -0.0010(18)
C16A 0.011(2) 0.017(2) 0.022(2) 0.0045(19) 0.0078(18) 0.0046(17)
C17A 0.015(2) 0.017(2) 0.023(2) 0.0054(19) 0.0029(19) -0.0008(18)
C18A 0.020(2) 0.014(2) 0.032(3) 0.007(2) 0.005(2) 0.0002(19)
C19A 0.018(2) 0.025(3) 0.030(3) 0.014(2) 0.003(2) 0.004(2)
C20A 0.017(2) 0.024(3) 0.030(3) 0.010(2) -0.001(2) 0.001(2)
C21A 0.013(2) 0.019(2) 0.028(3) 0.006(2) 0.0021(19) -0.0002(18)
C22A 0.011(2) 0.020(2) 0.019(2) 0.0074(19) 0.0030(18) -0.0028(17)
C23A 0.012(2) 0.015(2) 0.023(2) 0.0059(19) 0.0023(18) 0.0016(17)
C24A 0.016(2) 0.015(2) 0.023(2) 0.0049(19) 0.0055(19) 0.0038(18)
C25A 0.027(3) 0.016(2) 0.023(3) 0.006(2) 0.006(2) 0.006(2)
C26A 0.022(3) 0.019(3) 0.032(3) 0.005(2) -0.003(2) 0.001(2)
C27A 0.014(2) 0.020(3) 0.039(3) 0.005(2) 0.003(2) 0.0004(19)
C28A 0.017(2) 0.019(2) 0.033(3) 0.007(2) 0.009(2) 0.0024(19)
C29A 0.012(2) 0.021(2) 0.019(2) 0.0073(19) 0.0012(18) 0.0015(18)
C30A 0.018(2) 0.024(3) 0.027(3) 0.006(2) 0.004(2) 0.001(2)
C31A 0.023(3) 0.024(3) 0.033(3) 0.010(2) 0.002(2) 0.003(2)
C32A 0.019(3) 0.028(3) 0.037(3) 0.013(2) 0.005(2) 0.006(2)
C33A 0.017(3) 0.029(3) 0.044(3) 0.019(3) 0.006(2) 0.001(2)
C34A 0.014(2) 0.024(3) 0.039(3) 0.014(2) 0.006(2) 0.001(2)
C2B 0.016(3) 0.064(4) 0.022(3) 0.009(3) 0.004(2) 0.000(3)
C3B 0.016(2) 0.039(3) 0.018(2) 0.011(2) 0.0076(19) 0.003(2)
C4B 0.022(3) 0.043(4) 0.037(3) 0.020(3) 0.006(2) 0.004(3)
C5B 0.043(4) 0.061(5) 0.054(5) 0.036(4) 0.015(4) 0.017(4)
C6B 0.030(4) 0.105(8) 0.047(4) 0.040(5) 0.006(3) 0.015(4)
C7B 0.023(3) 0.037(3) 0.034(3) 0.007(3) 0.012(2) -0.007(2)
C8B 0.023(3) 0.039(3) 0.021(3) 0.006(2) 0.006(2) -0.005(2)
C9B 0.018(2) 0.018(2) 0.019(2) 0.0045(19) 0.0052(19) -0.0005(19)
C10B 0.020(2) 0.017(2) 0.026(3) 0.006(2) 0.007(2) -0.0019(19)
C11B 0.020(3) 0.019(2) 0.026(3) 0.008(2) 0.003(2) -0.0010(19)
C12B 0.018(3) 0.021(3) 0.035(3) 0.007(2) 0.009(2) -0.002(2)
C13B 0.016(2) 0.020(2) 0.018(2) 0.0020(19) 0.0055(19) -0.0021(19)
C14B 0.015(2) 0.015(2) 0.017(2) 0.0010(18) 0.0034(18) -0.0015(18)
C15B 0.012(2) 0.015(2) 0.017(2) 0.0012(18) 0.0038(18) 0.0017(17)
C16B 0.013(2) 0.015(2) 0.017(2) 0.0030(18) 0.0059(18) -0.0012(17)
C17B 0.014(2) 0.019(2) 0.025(3) 0.003(2) 0.0040(19) 0.0017(19)
C18B 0.024(3) 0.015(2) 0.022(2) 0.0012(19) 0.005(2) 0.0012(19)
C19B 0.028(3) 0.020(3) 0.023(3) -0.001(2) 0.003(2) -0.001(2)
C20B 0.022(3) 0.021(2) 0.021(2) 0.004(2) 0.003(2) -0.004(2)
C21B 0.014(2) 0.016(2) 0.021(2) 0.0031(19) 0.0043(18) 0.0004(18)
C22B 0.011(2) 0.017(2) 0.018(2) 0.0012(18) 0.0037(17) 0.0026(17)
C23B 0.012(2) 0.015(2) 0.020(2) 0.0070(19) 0.0004(18) -0.0032(17)
C24B 0.016(2) 0.023(3) 0.034(3) 0.010(2) 0.007(2) 0.000(2)
C25B 0.013(2) 0.028(3) 0.050(4) 0.017(3) 0.001(2) 0.000(2)
C26B 0.021(3) 0.025(3) 0.033(3) 0.015(2) -0.011(2) -0.010(2)
C27B 0.030(3) 0.020(3) 0.022(3) 0.008(2) -0.003(2) -0.007(2)
C28B 0.015(2) 0.017(2) 0.024(3) 0.0052(19) 0.0033(19) -0.0032(18)
C29B 0.015(2) 0.016(2) 0.014(2) 0.0003(18) 0.0006(17) -0.0015(18)
C30B 0.013(2) 0.018(2) 0.027(3) 0.004(2) 0.0037(19) 0.0001(18)
C31B 0.023(3) 0.015(2) 0.029(3) 0.004(2) 0.001(2) -0.0047(19)
C32B 0.013(2) 0.026(3) 0.034(3) 0.000(2) 0.007(2) -0.006(2)
C33B 0.011(2) 0.022(3) 0.041(3) 0.002(2) 0.000(2) -0.001(2)
C34B 0.013(2) 0.020(2) 0.027(3) 0.004(2) 0.0026(19) -0.0014(18)
C1C 0.035(2) 0.074(3) 0.053(3) -0.038(3) 0.0149(19) -0.014(2)
C2C 0.035(2) 0.074(3) 0.052(3) -0.038(3) 0.0153(19) -0.014(2)
C3C 0.035(2) 0.074(3) 0.052(3) -0.038(3) 0.0153(19) -0.014(2)
C4C 0.035(2) 0.074(3) 0.052(3) -0.038(3) 0.0148(19) -0.014(2)
C5C 0.035(2) 0.075(3) 0.053(3) -0.038(3) 0.0146(19) -0.014(2)
C6C 0.035(2) 0.074(3) 0.053(3) -0.038(3) 0.0148(19) -0.014(2)
C1W 0.093(6) 0.059(5) 0.062(5) -0.006(4) 0.027(5) 0.026(4)
C2W 0.093(6) 0.059(5) 0.062(5) -0.005(4) 0.026(5) 0.025(4)
C3W 0.094(6) 0.060(5) 0.062(5) -0.005(4) 0.025(5) 0.025(5)
C4W 0.094(6) 0.060(5) 0.063(5) -0.006(4) 0.025(5) 0.026(5)
C5W 0.093(6) 0.060(5) 0.062(5) -0.006(4) 0.026(5) 0.026(5)
C6W 0.093(6) 0.060(5) 0.062(5) -0.006(4) 0.027(5) 0.026(5)
C7W 0.094(7) 0.060(6) 0.063(6) -0.005(5) 0.026(5) 0.024(5)
C1X 0.059(6) 0.066(6) 0.033(4) 0.013(4) 0.002(4) -0.023(4)
C2X 0.060(6) 0.066(6) 0.034(4) 0.013(4) 0.002(4) -0.023(4)
C3X 0.059(6) 0.066(6) 0.034(4) 0.013(4) 0.001(4) -0.023(4)
C4X 0.059(6) 0.066(6) 0.034(4) 0.013(4) 0.001(4) -0.023(4)
C5X 0.059(6) 0.066(6) 0.033(4) 0.013(4) 0.002(4) -0.023(4)
C6X 0.059(6) 0.066(6) 0.033(4) 0.013(4) 0.002(4) -0.023(4)
C7X 0.060(6) 0.068(6) 0.037(5) 0.014(5) 0.003(4) -0.022(4)
C1Y 0.070(4) 0.073(4) 0.059(3) 0.032(3) 0.008(3) -0.018(3)
C2Y 0.070(4) 0.073(4) 0.058(3) 0.030(3) 0.009(3) -0.018(3)
C3Y 0.072(4) 0.073(4) 0.058(3) 0.030(3) 0.009(3) -0.018(3)
C4Y 0.072(4) 0.073(4) 0.059(3) 0.030(3) 0.009(3) -0.018(3)
C5Y 0.071(4) 0.073(4) 0.059(3) 0.031(3) 0.008(3) -0.017(3)
C6Y 0.070(4) 0.073(4) 0.059(3) 0.032(3) 0.008(3) -0.018(3)
C7Y 0.069(4) 0.073(4) 0.057(4) 0.028(3) 0.006(3) -0.018(3)
C1Z 0.082(4) 0.056(4) 0.108(5) 0.011(3) 0.061(4) 0.020(3)
C2Z 0.083(4) 0.057(4) 0.109(5) 0.012(3) 0.060(4) 0.020(3)
C3Z 0.082(4) 0.057(4) 0.109(5) 0.012(4) 0.060(4) 0.020(3)
C4Z 0.082(4) 0.057(4) 0.109(5) 0.012(4) 0.060(4) 0.020(3)
C5Z 0.082(4) 0.057(4) 0.109(6) 0.012(4) 0.060(4) 0.020(3)
C6Z 0.082(4) 0.057(4) 0.109(6) 0.011(4) 0.060(4) 0.020(3)
C7Z 0.083(5) 0.058(4) 0.107(6) 0.012(4) 0.060(4) 0.018(3)

loop_
_atom_type_symbol
_atom_type_description
_atom_type_scat_dispersion_real
_atom_type_scat_dispersion_imag
_atom_type_scat_source
C C 0.0033 0.0016 'International Tables Vol C Tables 4.2.6.8 and 6.1.1.4'
H H 0.0000 0.0000 'International Tables Vol C Tables 4.2.6.8 and 6.1.1.4'
O O 0.0106 0.0060 'International Tables Vol C Tables 4.2.6.8 and 6.1.1.4'

loop_
_geom_angle_atom_site_label_1
_geom_angle_atom_site_label_2
_geom_angle_atom_site_label_3
_geom_angle
_geom_angle_site_symmetry_1
_geom_angle_site_symmetry_3
_geom_angle_publ_flag
C13A O13A H13A 114(6) . . ?
C16A O14A C14A 108.9(4) . . ?
C15A O15A C16A 110.7(3) . . ?
C22A O22A H22A 106(5) . . ?
C13B O13B H13B 111(5) . . ?
C14B O14B C16B 106.4(3) . . ?
C15B O15B C16B 109.7(3) . . ?
C22B O22B H22B 110(4) . . ?
C6B C1 C2B 119.7(7) . . ?
C6B C1 H1B 120.1 . . ?
C2B C1 H1B 120.1 . . ?
C2A C1A C6A 120.0 . . ?
C2A C1A H1A 120.0 . . ?
C6A C1A H1A 120.0 . . ?
C1A C2A C3A 120.0 . . ?
C1A C2A H2A 120.0 . . ?
C3A C2A H2A 120.0 . . ?
C4A C3A C2A 120.0 . . ?
C4A C3A C13A 121.0(7) . . ?
C2A C3A C13A 119.0(7) . . ?
C3A C4A C5A 120.0 . . ?
C3A C4A H4A 120.0 . . ?
C5A C4A H4A 120.0 . . ?
C6A C5A C4A 120.0 . . ?
C6A C5A H5A 120.0 . . ?
C4A C5A H5A 120.0 . . ?
C5A C6A C1A 120.0 . . ?
C5A C6A H6A 120.0 . . ?
C1A C6A H6A 120.0 . . ?
C12A C7A C8A 119.4(6) . . ?
C12A C7A H7A 120.3 . . ?
C8A C7A H7A 120.3 . . ?
C9A C8A C7A 122.3(6) . . ?
C9A C8A H8A 118.9 . . ?
C7A C8A H8A 118.9 . . ?
C8A C9A C10A 117.6(5) . . ?
C8A C9A C13A 117.9(5) . . ?
C10A C9A C13A 124.5(5) . . ?
C11A C10A C9A 120.4(5) . . ?
C11A C10A H10A 119.8 . . ?
C9A C10A H10A 119.8 . . ?
C12A C11A C10A 121.1(6) . . ?
C12A C11A H11A 119.4 . . ?
C10A C11A H11A 119.4 . . ?
C11A C12A C7A 119.3(5) . . ?
C11A C12A H12A 120.4 . . ?
C7A C12A H12A 120.4 . . ?
O13A C13A C3C 101.0(12) . . ?
O13A C13A C9A 109.4(5) . . ?
C3C C13A C9A 113.8(10) . . ?
O13A C13A C14A 105.0(5) . . ?
C3C C13A C14A 113.6(9) . . ?
C9A C13A C14A 113.0(4) . . ?
O13A C13A C3A 115.0(7) . . ?
C9A C13A C3A 106.0(6) . . ?
C14A C13A C3A 108.8(6) . . ?
O14A C14A C13A 107.3(4) . . ?
O14A C14A C15A 103.6(4) . . ?
C13A C14A C15A 118.0(4) . . ?
O14A C14A H14A 109.2 . . ?
C13A C14A H14A 109.2 . . ?
C15A C14A H14A 109.2 . . ?
O15A C15A C14A 103.7(4) . . ?
O15A C15A C22A 110.4(4) . . ?
C14A C15A C22A 116.0(4) . . ?
O15A C15A H15A 108.8 . . ?
C14A C15A H15A 108.8 . . ?
C22A C15A H15A 108.8 . . ?
O14A C16A O15A 105.4(4) . . ?
O14A C16A C17A 108.1(4) . . ?
O15A C16A C17A 109.2(4) . . ?
O14A C16A C21A 111.3(4) . . ?
O15A C16A C21A 110.2(4) . . ?
C17A C16A C21A 112.5(4) . . ?
C16A C17A C18A 111.4(4) . . ?
C16A C17A H17C 109.4 . . ?
C18A C17A H17C 109.4 . . ?
C16A C17A H17D 109.4 . . ?
C18A C17A H17D 109.4 . . ?
H17C C17A H17D 108.0 . . ?
C17A C18A C19A 110.2(4) . . ?
C17A C18A H18A 109.6 . . ?
C19A C18A H18A 109.6 . . ?
C17A C18A H18B 109.6 . . ?
C19A C18A H18B 109.6 . . ?
H18A C18A H18B 108.1 . . ?
C20A C19A C18A 110.3(4) . . ?
C20A C19A H19A 109.6 . . ?
C18A C19A H19A 109.6 . . ?
C20A C19A H19B 109.6 . . ?
C18A C19A H19B 109.6 . . ?
H19A C19A H19B 108.1 . . ?
C19A C20A C21A 111.1(4) . . ?
C19A C20A H20C 109.4 . . ?
C21A C20A H20C 109.4 . . ?
C19A C20A H20D 109.4 . . ?
C21A C20A H20D 109.4 . . ?
H20C C20A H20D 108.0 . . ?
C16A C21A C20A 111.2(4) . . ?
C16A C21A H21A 109.4 . . ?
C20A C21A H21A 109.4 . . ?
C16A C21A H21B 109.4 . . ?
C20A C21A H21B 109.4 . . ?
H21A C21A H21B 108.0 . . ?
O22A C22A C23A 109.9(4) . . ?
O22A C22A C29A 105.2(4) . . ?
C23A C22A C29A 108.3(4) . . ?
O22A C22A C15A 108.6(4) . . ?
C23A C22A C15A 111.3(4) . . ?
C29A C22A C15A 113.3(4) . . ?
C28A C23A C24A 118.9(5) . . ?
C28A C23A C22A 120.6(5) . . ?
C24A C23A C22A 120.5(4) . . ?
C23A C24A C25A 120.6(5) . . ?
C23A C24A H24A 119.7 . . ?
C25A C24A H24A 119.7 . . ?
C26A C25A C24A 120.1(5) . . ?
C26A C25A H25A 120.0 . . ?
C24A C25A H25A 120.0 . . ?
C25A C26A C27A 119.2(5) . . ?
C25A C26A H26A 120.4 . . ?
C27A C26A H26A 120.4 . . ?
C28A C27A C26A 120.5(5) . . ?
C28A C27A H27A 119.8 . . ?
C26A C27A H27A 119.8 . . ?
C27A C28A C23A 120.7(5) . . ?
C27A C28A H28A 119.7 . . ?
C23A C28A H28A 119.7 . . ?
C34A C29A C30A 118.7(5) . . ?
C34A C29A C22A 124.1(4) . . ?
C30A C29A C22A 117.2(4) . . ?
C31A C30A C29A 121.2(5) . . ?
C31A C30A H30A 119.4 . . ?
C29A C30A H30A 119.4 . . ?
C30A C31A C32A 120.4(5) . . ?
C30A C31A H31A 119.8 . . ?
C32A C31A H31A 119.8 . . ?
C31A C32A C33A 119.3(5) . . ?
C31A C32A H32A 120.3 . . ?
C33A C32A H32A 120.3 . . ?
C32A C33A C34A 120.5(5) . . ?
C32A C33A H33A 119.8 . . ?
C34A C33A H33A 119.8 . . ?
C29A C34A C33A 120.0(5) . . ?
C29A C34A H34A 120.0 . . ?
C33A C34A H34A 120.0 . . ?
C3B C2B C1 120.8(7) . . ?
C3B C2B H2B 119.6 . . ?
C1 C2B H2B 119.6 . . ?
C2B C3B C4B 118.8(6) . . ?
C2B C3B C13B 120.3(5) . . ?
C4B C3B C13B 120.9(5) . . ?
C3B C4B C5B 120.9(7) . . ?
C3B C4B H4B 119.6 . . ?
C5B C4B H4B 119.6 . . ?
C4B C5B C6B 118.9(8) . . ?
C4B C5B H5B 120.5 . . ?
C6B C5B H5B 120.5 . . ?
C1 C6B C5B 120.8(7) . . ?
C1 C6B H6B 119.6 . . ?
C5B C6B H6B 119.6 . . ?
C12B C7B C8B 120.1(5) . . ?
C12B C7B H7B 119.9 . . ?
C8B C7B H7B 119.9 . . ?
C9B C8B C7B 120.9(5) . . ?
C9B C8B H8B 119.5 . . ?
C7B C8B H8B 119.5 . . ?
C10B C9B C8B 117.9(5) . . ?
C10B C9B C13B 124.3(4) . . ?
C8B C9B C13B 117.6(5) . . ?
C11B C10B C9B 120.7(5) . . ?
C11B C10B H10B 119.6 . . ?
C9B C10B H10B 119.6 . . ?
C10B C11B C12B 120.4(5) . . ?
C10B C11B H11B 119.8 . . ?
C12B C11B H11B 119.8 . . ?
C7B C12B C11B 119.8(5) . . ?
C7B C12B H12B 120.1 . . ?
C11B C12B H12B 120.1 . . ?
O13B C13B C3B 111.2(4) . . ?
O13B C13B C9B 107.3(4) . . ?
C3B C13B C9B 111.1(4) . . ?
O13B C13B C14B 103.0(4) . . ?
C3B C13B C14B 112.0(4) . . ?
C9B C13B C14B 111.8(4) . . ?
O14B C14B C15B 102.9(4) . . ?
O14B C14B C13B 107.1(4) . . ?
C15B C14B C13B 118.8(4) . . ?
O14B C14B H14B 109.2 . . ?
C15B C14B H14B 109.2 . . ?
C13B C14B H14B 109.2 . . ?
O15B C15B C14B 103.2(4) . . ?
O15B C15B C22B 109.4(4) . . ?
C14B C15B C22B 117.6(4) . . ?
O15B C15B H15B 108.8 . . ?
C14B C15B H15B 108.8 . . ?
C22B C15B H15B 108.8 . . ?
O14B C16B O15B 105.3(4) . . ?
O14B C16B C21B 110.1(4) . . ?
O15B C16B C21B 111.6(4) . . ?
O14B C16B C17B 108.5(4) . . ?
O15B C16B C17B 109.0(4) . . ?
C21B C16B C17B 112.1(4) . . ?
C16B C17B C18B 112.3(4) . . ?
C16B C17B H17A 109.2 . . ?
C18B C17B H17A 109.2 . . ?
C16B C17B H17B 109.2 . . ?
C18B C17B H17B 109.2 . . ?
H17A C17B H17B 107.9 . . ?
C17B C18B C19B 111.1(4) . . ?
C17B C18B H18C 109.4 . . ?
C19B C18B H18C 109.4 . . ?
C17B C18B H18D 109.4 . . ?
C19B C18B H18D 109.4 . . ?
H18C C18B H18D 108.0 . . ?
C18B C19B C20B 109.9(4) . . ?
C18B C19B H19C 109.7 . . ?
C20B C19B H19C 109.7 . . ?
C18B C19B H19D 109.7 . . ?
C20B C19B H19D 109.7 . . ?
H19C C19B H19D 108.2 . . ?
C21B C20B C19B 111.3(4) . . ?
C21B C20B H20A 109.4 . . ?
C19B C20B H20A 109.4 . . ?
C21B C20B H20B 109.4 . . ?
C19B C20B H20B 109.4 . . ?
H20A C20B H20B 108.0 . . ?
C16B C21B C20B 112.2(4) . . ?
C16B C21B H21C 109.2 . . ?
C20B C21B H21C 109.2 . . ?
C16B C21B H21D 109.2 . . ?
C20B C21B H21D 109.2 . . ?
H21C C21B H21D 107.9 . . ?
O22B C22B C29B 103.7(4) . . ?
O22B C22B C23B 110.7(4) . . ?
C29B C22B C23B 108.5(4) . . ?
O22B C22B C15B 109.1(4) . . ?
C29B C22B C15B 114.5(4) . . ?
C23B C22B C15B 110.2(4) . . ?
C24B C23B C28B 118.8(5) . . ?
C24B C23B C22B 120.8(5) . . ?
C28B C23B C22B 120.3(4) . . ?
C25B C24B C23B 120.5(5) . . ?
C25B C24B H24B 119.7 . . ?
C23B C24B H24B 119.7 . . ?
C26B C25B C24B 120.3(5) . . ?
C26B C25B H25B 119.8 . . ?
C24B C25B H25B 119.8 . . ?
C27B C26B C25B 119.7(5) . . ?
C27B C26B H26B 120.2 . . ?
C25B C26B H26B 120.2 . . ?
C26B C27B C28B 120.3(5) . . ?
C26B C27B H27B 119.8 . . ?
C28B C27B H27B 119.8 . . ?
C23B C28B C27B 120.3(5) . . ?
C23B C28B H28B 119.8 . . ?
C27B C28B H28B 119.8 . . ?
C34B C29B C30B 118.4(5) . . ?
C34B C29B C22B 123.9(4) . . ?
C30B C29B C22B 117.6(4) . . ?
C31B C30B C29B 121.3(5) . . ?
C31B C30B H30B 119.3 . . ?
C29B C30B H30B 119.3 . . ?
C30B C31B C32B 119.5(5) . . ?
C30B C31B H31B 120.3 . . ?
C32B C31B H31B 120.3 . . ?
C33B C32B C31B 120.4(5) . . ?
C33B C32B H32B 119.8 . . ?
C31B C32B H32B 119.8 . . ?
C32B C33B C34B 120.1(5) . . ?
C32B C33B H33B 120.0 . . ?
C34B C33B H33B 120.0 . . ?
C29B C34B C33B 120.3(5) . . ?
C29B C34B H34B 119.9 . . ?
C33B C34B H34B 119.9 . . ?
C2C C1C C6C 116(2) . . ?
C2C C1C H1C 122.2 . . ?
C6C C1C H1C 122.2 . . ?
C3C C2C C1C 124(2) . . ?
C3C C2C H2C 117.9 . . ?
C1C C2C H2C 117.9 . . ?
C2C C3C C13A 124(2) . . ?
C2C C3C C4C 121.8(18) . . ?
C13A C3C C4C 114.2(18) . . ?
C5C C4C C3C 110(2) . . ?
C5C C4C H4C 124.8 . . ?
C3C C4C H4C 124.8 . . ?
C6C C5C C4C 125(2) . . ?
C6C C5C H5C 117.7 . . ?
C4C C5C H5C 117.7 . . ?
C5C C6C C1C 122.8(17) . . ?
C5C C6C H6C 118.6 . . ?
C1C C6C H6C 118.6 . . ?
O1W C1W C2W 128(4) . . ?
O1W C1W C6W 117(4) . . ?
C2W C1W C6W 114(2) . . ?
C3W C2W C1W 120(3) . . ?
C3W C2W C7W 101(2) . . ?
C1W C2W C7W 108(2) . . ?
C3W C2W H2W 108.8 . . ?
C1W C2W H2W 108.8 . . ?
C7W C2W H2W 108.8 . . ?
C2W C3W C4W 102(2) . . ?
C2W C3W H3W1 111.4 . . ?
C4W C3W H3W1 111.4 . . ?
C2W C3W H3W2 111.4 . . ?
C4W C3W H3W2 111.4 . . ?
H3W1 C3W H3W2 109.3 . . ?
C5W C4W C3W 113(2) . . ?
C5W C4W H4W1 109.0 . . ?
C3W C4W H4W1 109.0 . . ?
C5W C4W H4W2 109.0 . . ?
C3W C4W H4W2 109.0 . . ?
H4W1 C4W H4W2 107.8 . . ?
C4W C5W C6W 112(3) . . ?
C4W C5W H5W1 109.2 . . ?
C6W C5W H5W1 109.2 . . ?
C4W C5W H5W2 109.2 . . ?
C6W C5W H5W2 109.2 . . ?
H5W1 C5W H5W2 107.9 . . ?
C5W C6W C1W 106(3) . . ?
C5W C6W H6W1 110.5 . . ?
C1W C6W H6W1 110.5 . . ?
C5W C6W H6W2 110.5 . . ?
C1W C6W H6W2 110.5 . . ?
H6W1 C6W H6W2 108.7 . . ?
C2W C7W H7W1 109.5 . . ?
C2W C7W H7W2 109.5 . . ?
H7W1 C7W H7W2 109.5 . . ?
C2W C7W H7W3 109.5 . . ?
H7W1 C7W H7W3 109.5 . . ?
H7W2 C7W H7W3 109.5 . . ?
O1X C1X C6X 119(4) . . ?
O1X C1X C2X 133(4) . . ?
C6X C1X C2X 108(3) . . ?
C7X C2X C3X 102(2) . . ?
C7X C2X C1X 114(3) . . ?
C3X C2X C1X 118(2) . . ?
C7X C2X H2X 107.2 . . ?
C3X C2X H2X 107.2 . . ?
C1X C2X H2X 107.2 . . ?
C2X C3X C4X 101(2) . . ?
C2X C3X H3X1 111.7 . . ?
C4X C3X H3X1 111.7 . . ?
C2X C3X H3X2 111.7 . . ?
C4X C3X H3X2 111.7 . . ?
H3X1 C3X H3X2 109.4 . . ?
C5X C4X C3X 117(2) . . ?
C5X C4X H4X1 108.1 . . ?
C3X C4X H4X1 108.1 . . ?
C5X C4X H4X2 108.1 . . ?
C3X C4X H4X2 108.1 . . ?
H4X1 C4X H4X2 107.3 . . ?
C4X C5X C6X 113(3) . . ?
C4X C5X H5X1 109.0 . . ?
C6X C5X H5X1 109.0 . . ?
C4X C5X H5X2 109.0 . . ?
C6X C5X H5X2 109.0 . . ?
H5X1 C5X H5X2 107.8 . . ?
C1X C6X C5X 111(3) . . ?
C1X C6X H6X1 109.5 . . ?
C5X C6X H6X1 109.5 . . ?
C1X C6X H6X2 109.5 . . ?
C5X C6X H6X2 109.5 . . ?
H6X1 C6X H6X2 108.1 . . ?
C2X C7X H7X1 109.5 . . ?
C2X C7X H7X2 109.5 . . ?
H7X1 C7X H7X2 109.5 . . ?
C2X C7X H7X3 109.5 . . ?
H7X1 C7X H7X3 109.5 . . ?
H7X2 C7X H7X3 109.5 . . ?
O1Y C1Y C6Y 118(2) . . ?
O1Y C1Y C2Y 123(2) . . ?
C6Y C1Y C2Y 118.5(19) . . ?
C1Y C2Y C3Y 104.8(18) . . ?
C1Y C2Y C7Y 114.2(16) . . ?
C3Y C2Y C7Y 115.7(18) . . ?
C1Y C2Y H2Y 107.2 . . ?
C3Y C2Y H2Y 107.2 . . ?
C7Y C2Y H2Y 107.2 . . ?
C4Y C3Y C2Y 112.8(15) . . ?
C4Y C3Y H3Y1 109.0 . . ?
C2Y C3Y H3Y1 109.0 . . ?
C4Y C3Y H3Y2 109.0 . . ?
C2Y C3Y H3Y2 109.0 . . ?
H3Y1 C3Y H3Y2 107.8 . . ?
C5Y C4Y C3Y 111.7(14) . . ?
C5Y C4Y H4Y1 109.3 . . ?
C3Y C4Y H4Y1 109.3 . . ?
C5Y C4Y H4Y2 109.3 . . ?
C3Y C4Y H4Y2 109.3 . . ?
H4Y1 C4Y H4Y2 107.9 . . ?
C4Y C5Y C6Y 111.0(14) . . ?
C4Y C5Y H5Y1 109.4 . . ?
C6Y C5Y H5Y1 109.4 . . ?
C4Y C5Y H5Y2 109.4 . . ?
C6Y C5Y H5Y2 109.4 . . ?
H5Y1 C5Y H5Y2 108.0 . . ?
C1Y C6Y C5Y 110.4(16) . . ?
C1Y C6Y H6Y1 109.6 . . ?
C5Y C6Y H6Y1 109.6 . . ?
C1Y C6Y H6Y2 109.6 . . ?
C5Y C6Y H6Y2 109.6 . . ?
H6Y1 C6Y H6Y2 108.1 . . ?
C2Y C7Y H7Y1 109.5 . . ?
C2Y C7Y H7Y2 109.5 . . ?
H7Y1 C7Y H7Y2 109.5 . . ?
C2Y C7Y H7Y3 109.5 . . ?
H7Y1 C7Y H7Y3 109.5 . . ?
H7Y2 C7Y H7Y3 109.5 . . ?
O1Z C1Z C2Z 128(2) . . ?
O1Z C1Z C6Z 122(2) . . ?
C2Z C1Z C6Z 110.2(14) . . ?
C3Z C2Z C7Z 114.4(19) . . ?
C3Z C2Z C1Z 109.4(16) . . ?
C7Z C2Z C1Z 109.9(16) . . ?
C3Z C2Z H2Z 107.6 . . ?
C7Z C2Z H2Z 107.6 . . ?
C1Z C2Z H2Z 107.6 . . ?
C2Z C3Z C4Z 119.3(18) . . ?
C2Z C3Z H3Z1 107.5 . . ?
C4Z C3Z H3Z1 107.5 . . ?
C2Z C3Z H3Z2 107.5 . . ?
C4Z C3Z H3Z2 107.5 . . ?
H3Z1 C3Z H3Z2 107.0 . . ?
C3Z C4Z C5Z 111.1(14) . . ?
C3Z C4Z H4Z1 109.4 . . ?
C5Z C4Z H4Z1 109.4 . . ?
C3Z C4Z H4Z2 109.4 . . ?
C5Z C4Z H4Z2 109.4 . . ?
H4Z1 C4Z H4Z2 108.0 . . ?
C6Z C5Z C4Z 116.6(15) . . ?
C6Z C5Z H5Z1 108.1 . . ?
C4Z C5Z H5Z1 108.1 . . ?
C6Z C5Z H5Z2 108.1 . . ?
C4Z C5Z H5Z2 108.1 . . ?
H5Z1 C5Z H5Z2 107.3 . . ?
C5Z C6Z C1Z 111.4(18) . . ?
C5Z C6Z H6Z1 109.3 . . ?
C1Z C6Z H6Z1 109.3 . . ?
C5Z C6Z H6Z2 109.3 . . ?
C1Z C6Z H6Z2 109.3 . . ?
H6Z1 C6Z H6Z2 108.0 . . ?
C2Z C7Z H7Z1 109.5 . . ?
C2Z C7Z H7Z2 109.5 . . ?
H7Z1 C7Z H7Z2 109.5 . . ?
C2Z C7Z H7Z3 109.5 . . ?
H7Z1 C7Z H7Z3 109.5 . . ?
H7Z2 C7Z H7Z3 109.5 . . ?

loop_
_geom_bond_atom_site_label_1
_geom_bond_atom_site_label_2
_geom_bond_distance
_geom_bond_site_symmetry_2
_geom_bond_publ_flag
O13A C13A 1.413(7) . ?
O13A H13A 0.81(8) . ?
O14A C16A 1.418(6) . ?
O14A C14A 1.423(6) . ?
O15A C15A 1.429(6) . ?
O15A C16A 1.436(6) . ?
O22A C22A 1.427(6) . ?
O22A H22A 0.72(7) . ?
O13B C13B 1.434(6) . ?
O13B H13B 0.85(9) . ?
O14B C14B 1.419(6) . ?
O14B C16B 1.420(5) . ?
O15B C15B 1.424(6) . ?
O15B C16B 1.439(6) . ?
O22B C22B 1.434(6) . ?
O22B H22B 0.88(6) . ?
O1W C1W 1.20(4) . ?
O1X C1X 1.24(4) . ?
O1Y C1Y 1.19(3) . ?
O1Z C1Z 1.221(14) . ?
C1 C6B 1.361(13) . ?
C1 C2B 1.397(10) . ?
C1 H1B 0.9500 . ?
C1A C2A 1.3900 . ?
C1A C6A 1.3900 . ?
C1A H1A 0.9500 . ?
C2A C3A 1.3900 . ?
C2A H2A 0.9500 . ?
C3A C4A 1.3900 . ?
C3A C13A 1.610(9) . ?
C4A C5A 1.3900 . ?
C4A H4A 0.9500 . ?
C5A C6A 1.3900 . ?
C5A H5A 0.9500 . ?
C6A H6A 0.9500 . ?
C7A C12A 1.382(10) . ?
C7A C8A 1.389(8) . ?
C7A H7A 0.9500 . ?
C8A C9A 1.384(8) . ?
C8A H8A 0.9500 . ?
C9A C10A 1.394(8) . ?
C9A C13A 1.520(7) . ?
C10A C11A 1.390(8) . ?
C10A H10A 0.9500 . ?
C11A C12A 1.378(8) . ?
C11A H11A 0.9500 . ?
C12A H12A 0.9500 . ?
C13A C3C 1.475(18) . ?
C13A C14A 1.537(7) . ?
C14A C15A 1.542(7) . ?
C14A H14A 1.0000 . ?
C15A C22A 1.553(7) . ?
C15A H15A 1.0000 . ?
C16A C17A 1.513(7) . ?
C16A C21A 1.521(7) . ?
C17A C18A 1.525(7) . ?
C17A H17C 0.9900 . ?
C17A H17D 0.9900 . ?
C18A C19A 1.526(8) . ?
C18A H18A 0.9900 . ?
C18A H18B 0.9900 . ?
C19A C20A 1.519(7) . ?
C19A H19A 0.9900 . ?
C19A H19B 0.9900 . ?
C20A C21A 1.526(7) . ?
C20A H20C 0.9900 . ?
C20A H20D 0.9900 . ?
C21A H21A 0.9900 . ?
C21A H21B 0.9900 . ?
C22A C23A 1.533(7) . ?
C22A C29A 1.538(7) . ?
C23A C28A 1.388(7) . ?
C23A C24A 1.389(7) . ?
C24A C25A 1.391(8) . ?
C24A H24A 0.9500 . ?
C25A C26A 1.383(8) . ?
C25A H25A 0.9500 . ?
C26A C27A 1.396(8) . ?
C26A H26A 0.9500 . ?
C27A C28A 1.375(8) . ?
C27A H27A 0.9500 . ?
C28A H28A 0.9500 . ?
C29A C34A 1.382(7) . ?
C29A C30A 1.399(7) . ?
C30A C31A 1.376(8) . ?
C30A H30A 0.9500 . ?
C31A C32A 1.380(8) . ?
C31A H31A 0.9500 . ?
C32A C33A 1.388(8) . ?
C32A H32A 0.9500 . ?
C33A C34A 1.403(8) . ?
C33A H33A 0.9500 . ?
C34A H34A 0.9500 . ?
C2B C3B 1.388(8) . ?
C2B H2B 0.9500 . ?
C3B C4B 1.388(9) . ?
C3B C13B 1.521(7) . ?
C4B C5B 1.392(9) . ?
C4B H4B 0.9500 . ?
C5B C6B 1.402(13) . ?
C5B H5B 0.9500 . ?
C6B H6B 0.9500 . ?
C7B C12B 1.360(9) . ?
C7B C8B 1.393(8) . ?
C7B H7B 0.9500 . ?
C8B C9B 1.389(7) . ?
C8B H8B 0.9500 . ?
C9B C10B 1.389(7) . ?
C9B C13B 1.540(7) . ?
C10B C11B 1.380(7) . ?
C10B H10B 0.9500 . ?
C11B C12B 1.381(8) . ?
C11B H11B 0.9500 . ?
C12B H12B 0.9500 . ?
C13B C14B 1.544(7) . ?
C14B C15B 1.538(7) . ?
C14B H14B 1.0000 . ?
C15B C22B 1.548(7) . ?
C15B H15B 1.0000 . ?
C16B C21B 1.517(7) . ?
C16B C17B 1.520(7) . ?
C17B C18B 1.521(7) . ?
C17B H17A 0.9900 . ?
C17B H17B 0.9900 . ?
C18B C19B 1.526(8) . ?
C18B H18C 0.9900 . ?
C18B H18D 0.9900 . ?
C19B C20B 1.528(8) . ?
C19B H19C 0.9900 . ?
C19B H19D 0.9900 . ?
C20B C21B 1.517(7) . ?
C20B H20A 0.9900 . ?
C20B H20B 0.9900 . ?
C21B H21C 0.9900 . ?
C21B H21D 0.9900 . ?
C22B C29B 1.524(7) . ?
C22B C23B 1.532(7) . ?
C23B C24B 1.393(7) . ?
C23B C28B 1.395(7) . ?
C24B C25B 1.389(8) . ?
C24B H24B 0.9500 . ?
C25B C26B 1.386(9) . ?
C25B H25B 0.9500 . ?
C26B C27B 1.379(8) . ?
C26B H26B 0.9500 . ?
C27B C28B 1.396(8) . ?
C27B H27B 0.9500 . ?
C28B H28B 0.9500 . ?
C29B C34B 1.389(7) . ?
C29B C30B 1.391(7) . ?
C30B C31B 1.380(7) . ?
C30B H30B 0.9500 . ?
C31B C32B 1.382(8) . ?
C31B H31B 0.9500 . ?
C32B C33B 1.371(8) . ?
C32B H32B 0.9500 . ?
C33B C34B 1.396(7) . ?
C33B H33B 0.9500 . ?
C34B H34B 0.9500 . ?
C1C C2C 1.37(2) . ?
C1C C6C 1.42(3) . ?
C1C H1C 0.9500 . ?
C2C C3C 1.34(3) . ?
C2C H2C 0.9500 . ?
C3C C4C 1.51(3) . ?
C4C C5C 1.45(2) . ?
C4C H4C 0.9500 . ?
C5C C6C 1.32(3) . ?
C5C H5C 0.9500 . ?
C6C H6C 0.9500 . ?
C1W C2W 1.45(5) . ?
C1W C6W 1.60(5) . ?
C2W C3W 1.42(4) . ?
C2W C7W 1.47(4) . ?
C2W H2W 1.0000 . ?
C3W C4W 1.70(4) . ?
C3W H3W1 0.9900 . ?
C3W H3W2 0.9900 . ?
C4W C5W 1.40(4) . ?
C4W H4W1 0.9900 . ?
C4W H4W2 0.9900 . ?
C5W C6W 1.58(4) . ?
C5W H5W1 0.9900 . ?
C5W H5W2 0.9900 . ?
C6W H6W1 0.9900 . ?
C6W H6W2 0.9900 . ?
C7W H7W1 0.9800 . ?
C7W H7W2 0.9800 . ?
C7W H7W3 0.9800 . ?
C1X C6X 1.48(6) . ?
C1X C2X 1.56(6) . ?
C2X C7X 1.47(4) . ?
C2X C3X 1.52(4) . ?
C2X H2X 1.0000 . ?
C3X C4X 1.52(4) . ?
C3X H3X1 0.9900 . ?
C3X H3X2 0.9900 . ?
C4X C5X 1.49(4) . ?
C4X H4X1 0.9900 . ?
C4X H4X2 0.9900 . ?
C5X C6X 1.55(4) . ?
C5X H5X1 0.9900 . ?
C5X H5X2 0.9900 . ?
C6X H6X1 0.9900 . ?
C6X H6X2 0.9900 . ?
C7X H7X1 0.9800 . ?
C7X H7X2 0.9800 . ?
C7X H7X3 0.9800 . ?
C1Y C6Y 1.46(3) . ?
C1Y C2Y 1.49(3) . ?
C2Y C3Y 1.53(2) . ?
C2Y C7Y 1.55(3) . ?
C2Y H2Y 1.0000 . ?
C3Y C4Y 1.50(2) . ?
C3Y H3Y1 0.9900 . ?
C3Y H3Y2 0.9900 . ?
C4Y C5Y 1.47(2) . ?
C4Y H4Y1 0.9900 . ?
C4Y H4Y2 0.9900 . ?
C5Y C6Y 1.51(2) . ?
C5Y H5Y1 0.9900 . ?
C5Y H5Y2 0.9900 . ?
C6Y H6Y1 0.9900 . ?
C6Y H6Y2 0.9900 . ?
C7Y H7Y1 0.9800 . ?
C7Y H7Y2 0.9800 . ?
C7Y H7Y3 0.9800 . ?
C1Z C2Z 1.53(3) . ?
C1Z C6Z 1.61(3) . ?
C2Z C3Z 1.37(2) . ?
C2Z C7Z 1.48(3) . ?
C2Z H2Z 1.0000 . ?
C3Z C4Z 1.52(3) . ?
C3Z H3Z1 0.9900 . ?
C3Z H3Z2 0.9900 . ?
C4Z C5Z 1.53(2) . ?
C4Z H4Z1 0.9900 . ?
C4Z H4Z2 0.9900 . ?
C5Z C6Z 1.38(2) . ?
C5Z H5Z1 0.9900 . ?
C5Z H5Z2 0.9900 . ?
C6Z H6Z1 0.9900 . ?
C6Z H6Z2 0.9900 . ?
C7Z H7Z1 0.9800 . ?
C7Z H7Z2 0.9800 . ?
C7Z H7Z3 0.9800 . ?

loop_
_geom_hbond_atom_site_label_D
_geom_hbond_atom_site_label_H
_geom_hbond_atom_site_label_A
_geom_hbond_distance_DH
_geom_hbond_distance_HA
_geom_hbond_distance_DA
_geom_hbond_angle_DHA
_geom_hbond_site_symmetry_A
_geom_hbond_publ_flag
O13A H13A O1X^a 0.81(8) 2.03(8) 2.79(2) 158(8) . yes
O13A H13A O1Y^b 0.81(8) 1.82(8) 2.622(13) 171(8) . yes
O13B H13B O1W^b 0.85(9) 1.88(9) 2.69(3) 159(8) . yes
O13B H13B O1Z^a 0.85(9) 1.93(9) 2.757(14) 162(8) . yes
O22A H22A O13A 0.72(7) 1.95(7) 2.662(7) 177(7) . yes
O22B H22B O13B 0.88(6) 1.78(6) 2.650(5) 173(6) . yes

loop_
_geom_torsion_atom_site_label_1
_geom_torsion_atom_site_label_2
_geom_torsion_atom_site_label_3
_geom_torsion_atom_site_label_4
_geom_torsion
_geom_torsion_site_symmetry_1
_geom_torsion_site_symmetry_2
_geom_torsion_site_symmetry_3
_geom_torsion_site_symmetry_4
_geom_torsion_publ_flag
C6A C1A C2A C3A 0.0 . . . . ?
C1A C2A C3A C4A 0.0 . . . . ?
C1A C2A C3A C13A 178.6(9) . . . . ?
C2A C3A C4A C5A 0.0 . . . . ?
C13A C3A C4A C5A -178.6(10) . . . . ?
C3A C4A C5A C6A 0.0 . . . . ?
C4A C5A C6A C1A 0.0 . . . . ?
C2A C1A C6A C5A 0.0 . . . . ?
C12A C7A C8A C9A -1.6(10) . . . . ?
C7A C8A C9A C10A 2.4(9) . . . . ?
C7A C8A C9A C13A -175.1(6) . . . . ?
C8A C9A C10A C11A -1.8(8) . . . . ?
C13A C9A C10A C11A 175.5(5) . . . . ?
C9A C10A C11A C12A 0.3(9) . . . . ?
C10A C11A C12A C7A 0.6(9) . . . . ?
C8A C7A C12A C11A 0.0(10) . . . . ?
C8A C9A C13A O13A 60.6(7) . . . . ?
C10A C9A C13A O13A -116.7(6) . . . . ?
C8A C9A C13A C3C -51.5(13) . . . . ?
C10A C9A C13A C3C 131.3(12) . . . . ?
C8A C9A C13A C14A 177.1(5) . . . . ?
C10A C9A C13A C14A -0.2(7) . . . . ?
C8A C9A C13A C3A -63.9(8) . . . . ?
C10A C9A C13A C3A 118.8(7) . . . . ?
C4A C3A C13A O13A 16.4(9) . . . . ?
C2A C3A C13A O13A -162.3(5) . . . . ?
C4A C3A C13A C9A 137.3(6) . . . . ?
C2A C3A C13A C9A -41.4(8) . . . . ?
C4A C3A C13A C14A -101.0(7) . . . . ?
C2A C3A C13A C14A 80.4(7) . . . . ?
C16A O14A C14A C13A 154.1(4) . . . . ?
C16A O14A C14A C15A 28.6(5) . . . . ?
O13A C13A C14A O14A -175.1(5) . . . . ?
C3C C13A C14A O14A -65.6(13) . . . . ?
C9A C13A C14A O14A 65.9(6) . . . . ?
C3A C13A C14A O14A -51.5(7) . . . . ?
O13A C13A C14A C15A -58.6(6) . . . . ?
C3C C13A C14A C15A 50.8(13) . . . . ?
C9A C13A C14A C15A -177.7(4) . . . . ?
C3A C13A C14A C15A 64.9(7) . . . . ?
C16A O15A C15A C14A 6.1(5) . . . . ?
C16A O15A C15A C22A 131.0(4) . . . . ?
O14A C14A C15A O15A -20.6(5) . . . . ?
C13A C14A C15A O15A -139.0(4) . . . . ?
O14A C14A C15A C22A -141.8(4) . . . . ?
C13A C14A C15A C22A 99.8(5) . . . . ?
C14A O14A C16A O15A -25.3(5) . . . . ?
C14A O14A C16A C17A -142.0(4) . . . . ?
C14A O14A C16A C21A 94.1(5) . . . . ?
C15A O15A C16A O14A 11.0(5) . . . . ?
C15A O15A C16A C17A 126.9(4) . . . . ?
C15A O15A C16A C21A -109.1(4) . . . . ?
O14A C16A C17A C18A -69.2(5) . . . . ?
O15A C16A C17A C18A 176.6(4) . . . . ?
C21A C16A C17A C18A 54.0(5) . . . . ?
C16A C17A C18A C19A -56.5(6) . . . . ?
C17A C18A C19A C20A 58.4(6) . . . . ?
C18A C19A C20A C21A -57.8(6) . . . . ?
O14A C16A C21A C20A 68.7(5) . . . . ?
O15A C16A C21A C20A -174.9(4) . . . . ?
C17A C16A C21A C20A -52.7(5) . . . . ?
C19A C20A C21A C16A 54.5(6) . . . . ?
O15A C15A C22A O22A -179.4(4) . . . . ?
C14A C15A C22A O22A -61.9(5) . . . . ?
O15A C15A C22A C23A -58.2(5) . . . . ?
C14A C15A C22A C23A 59.3(5) . . . . ?
O15A C15A C22A C29A 64.1(5) . . . . ?
C14A C15A C22A C29A -178.3(4) . . . . ?
O22A C22A C23A C28A 24.2(6) . . . . ?
C29A C22A C23A C28A 138.7(5) . . . . ?
C15A C22A C23A C28A -96.1(5) . . . . ?
O22A C22A C23A C24A -156.2(4) . . . . ?
C29A C22A C23A C24A -41.7(6) . . . . ?
C15A C22A C23A C24A 83.5(5) . . . . ?
C28A C23A C24A C25A 0.3(7) . . . . ?
C22A C23A C24A C25A -179.3(5) . . . . ?
C23A C24A C25A C26A 0.8(7) . . . . ?
C24A C25A C26A C27A -0.8(8) . . . . ?
C25A C26A C27A C28A -0.3(8) . . . . ?
C26A C27A C28A C23A 1.4(8) . . . . ?
C24A C23A C28A C27A -1.4(8) . . . . ?
C22A C23A C28A C27A 178.2(5) . . . . ?
O22A C22A C29A C34A -130.7(5) . . . . ?
C23A C22A C29A C34A 111.8(6) . . . . ?
C15A C22A C29A C34A -12.3(7) . . . . ?
O22A C22A C29A C30A 50.7(6) . . . . ?
C23A C22A C29A C30A -66.9(6) . . . . ?
C15A C22A C29A C30A 169.1(5) . . . . ?
C34A C29A C30A C31A -1.2(8) . . . . ?
C22A C29A C30A C31A 177.5(5) . . . . ?
C29A C30A C31A C32A 0.6(9) . . . . ?
C30A C31A C32A C33A 0.7(9) . . . . ?
C31A C32A C33A C34A -1.5(9) . . . . ?
C30A C29A C34A C33A 0.5(8) . . . . ?
C22A C29A C34A C33A -178.1(5) . . . . ?
C32A C33A C34A C29A 0.9(9) . . . . ?
C6B C1 C2B C3B -1.1(10) . . . . ?
C1 C2B C3B C4B 0.8(8) . . . . ?
C1 C2B C3B C13B 179.2(5) . . . . ?
C2B C3B C4B C5B 0.3(9) . . . . ?
C13B C3B C4B C5B -178.1(6) . . . . ?
C3B C4B C5B C6B -1.0(10) . . . . ?
C2B C1 C6B C5B 0.4(12) . . . . ?
C4B C5B C6B C1 0.7(11) . . . . ?
C12B C7B C8B C9B -1.3(9) . . . . ?
C7B C8B C9B C10B 2.5(9) . . . . ?
C7B C8B C9B C13B -172.8(5) . . . . ?
C8B C9B C10B C11B -1.9(8) . . . . ?
C13B C9B C10B C11B 173.1(5) . . . . ?
C9B C10B C11B C12B 0.2(8) . . . . ?
C8B C7B C12B C11B -0.4(9) . . . . ?
C10B C11B C12B C7B 1.0(8) . . . . ?
C2B C3B C13B O13B 13.2(7) . . . . ?
C4B C3B C13B O13B -168.4(5) . . . . ?
C2B C3B C13B C9B 132.7(5) . . . . ?
C4B C3B C13B C9B -48.9(6) . . . . ?
C2B C3B C13B C14B -101.4(5) . . . . ?
C4B C3B C13B C14B 76.9(6) . . . . ?
C10B C9B C13B O13B -103.9(6) . . . . ?
C8B C9B C13B O13B 71.1(6) . . . . ?
C10B C9B C13B C3B 134.3(5) . . . . ?
C8B C9B C13B C3B -50.7(6) . . . . ?
C10B C9B C13B C14B 8.3(7) . . . . ?
C8B C9B C13B C14B -176.7(5) . . . . ?
C16B O14B C14B C15B 36.0(5) . . . . ?
C16B O14B C14B C13B 162.0(4) . . . . ?
O13B C13B C14B O14B 178.2(4) . . . . ?
C3B C13B C14B O14B -62.2(5) . . . . ?
C9B C13B C14B O14B 63.2(5) . . . . ?
O13B C13B C14B C15B -66.0(5) . . . . ?
C3B C13B C14B C15B 53.6(6) . . . . ?
C9B C13B C14B C15B 179.1(4) . . . . ?
C16B O15B C15B C14B 8.5(5) . . . . ?
C16B O15B C15B C22B 134.5(4) . . . . ?
O14B C14B C15B O15B -26.9(5) . . . . ?
C13B C14B C15B O15B -145.0(4) . . . . ?
O14B C14B C15B C22B -147.4(4) . . . . ?
C13B C14B C15B C22B 94.5(5) . . . . ?
C14B O14B C16B O15B -31.3(5) . . . . ?
C14B O14B C16B C21B 89.1(4) . . . . ?
C14B O14B C16B C17B -147.9(4) . . . . ?
C15B O15B C16B O14B 13.1(5) . . . . ?
C15B O15B C16B C21B -106.4(4) . . . . ?
C15B O15B C16B C17B 129.3(4) . . . . ?
O14B C16B C17B C18B -70.1(5) . . . . ?
O15B C16B C17B C18B 175.8(4) . . . . ?
C21B C16B C17B C18B 51.7(5) . . . . ?
C16B C17B C18B C19B -54.9(6) . . . . ?
C17B C18B C19B C20B 57.2(6) . . . . ?
C18B C19B C20B C21B -57.3(6) . . . . ?
O14B C16B C21B C20B 69.2(5) . . . . ?
O15B C16B C21B C20B -174.3(4) . . . . ?
C17B C16B C21B C20B -51.7(5) . . . . ?
C19B C20B C21B C16B 54.9(6) . . . . ?
O15B C15B C22B O22B 178.7(4) . . . . ?
C14B C15B C22B O22B -64.1(5) . . . . ?
O15B C15B C22B C29B 63.1(5) . . . . ?
C14B C15B C22B C29B -179.8(4) . . . . ?
O15B C15B C22B C23B -59.6(5) . . . . ?
C14B C15B C22B C23B 57.6(5) . . . . ?
O22B C22B C23B C24B 22.9(6) . . . . ?
C29B C22B C23B C24B 136.0(5) . . . . ?
C15B C22B C23B C24B -97.8(5) . . . . ?
O22B C22B C23B C28B -158.8(4) . . . . ?
C29B C22B C23B C28B -45.7(6) . . . . ?
C15B C22B C23B C28B 80.5(5) . . . . ?
C28B C23B C24B C25B -1.2(8) . . . . ?
C22B C23B C24B C25B 177.2(5) . . . . ?
C23B C24B C25B C26B 0.6(8) . . . . ?
C24B C25B C26B C27B 0.6(8) . . . . ?
C25B C26B C27B C28B -1.2(8) . . . . ?
C24B C23B C28B C27B 0.6(7) . . . . ?
C22B C23B C28B C27B -177.8(5) . . . . ?
C26B C27B C28B C23B 0.6(8) . . . . ?
O22B C22B C29B C34B -119.7(5) . . . . ?
C23B C22B C29B C34B 122.6(5) . . . . ?
C15B C22B C29B C34B -1.0(7) . . . . ?
O22B C22B C29B C30B 58.4(6) . . . . ?
C23B C22B C29B C30B -59.3(6) . . . . ?
C15B C22B C29B C30B 177.1(4) . . . . ?
C34B C29B C30B C31B -0.5(8) . . . . ?
C22B C29B C30B C31B -178.8(5) . . . . ?
C29B C30B C31B C32B 0.6(8) . . . . ?
C30B C31B C32B C33B -1.0(9) . . . . ?
C31B C32B C33B C34B 1.5(9) . . . . ?
C30B C29B C34B C33B 0.9(8) . . . . ?
C22B C29B C34B C33B 179.1(5) . . . . ?
C32B C33B C34B C29B -1.4(9) . . . . ?
C6C C1C C2C C3C -6(2) . . . . ?
C1C C2C C3C C13A -178.8(16) . . . . ?
C1C C2C C3C C4C 2(3) . . . . ?
O13A C13A C3C C2C -169.2(16) . . . . ?
C9A C13A C3C C2C -52(2) . . . . ?
C14A C13A C3C C2C 78.9(18) . . . . ?
O13A C13A C3C C4C 9.8(15) . . . . ?
C9A C13A C3C C4C 126.9(12) . . . . ?
C14A C13A C3C C4C -102.0(14) . . . . ?
C2C C3C C4C C5C 0(2) . . . . ?
C13A C3C C4C C5C -179.6(13) . . . . ?
C3C C4C C5C C6C 4(2) . . . . ?
C4C C5C C6C C1C -8(3) . . . . ?
C2C C1C C6C C5C 9(2) . . . . ?
O1W C1W C2W C3W -112(4) . . . . ?
C6W C1W C2W C3W 55(4) . . . . ?
O1W C1W C2W C7W 3(5) . . . . ?
C6W C1W C2W C7W 170(2) . . . . ?
C1W C2W C3W C4W -55(3) . . . . ?
C7W C2W C3W C4W -173(2) . . . . ?
C2W C3W C4W C5W 59(3) . . . . ?
C3W C4W C5W C6W -63(3) . . . . ?
C4W C5W C6W C1W 54(3) . . . . ?
O1W C1W C6W C5W 123(3) . . . . ?
C2W C1W C6W C5W -46(3) . . . . ?
O1X C1X C2X C7X -9(4) . . . . ?
C6X C1X C2X C7X 178(3) . . . . ?
O1X C1X C2X C3X 111(4) . . . . ?
C6X C1X C2X C3X -62(3) . . . . ?
C7X C2X C3X C4X -174(2) . . . . ?
C1X C2X C3X C4X 60(3) . . . . ?
C2X C3X C4X C5X -56(3) . . . . ?
C3X C4X C5X C6X 56(3) . . . . ?
O1X C1X C6X C5X -123(3) . . . . ?
C2X C1X C6X C5X 51(3) . . . . ?
C4X C5X C6X C1X -51(3) . . . . ?
O1Y C1Y C2Y C3Y -128(2) . . . . ?
C6Y C1Y C2Y C3Y 54(2) . . . . ?
O1Y C1Y C2Y C7Y 0(3) . . . . ?
C6Y C1Y C2Y C7Y -178.3(16) . . . . ?
C1Y C2Y C3Y C4Y -54(2) . . . . ?
C7Y C2Y C3Y C4Y 179.0(15) . . . . ?
C2Y C3Y C4Y C5Y 59(2) . . . . ?
C3Y C4Y C5Y C6Y -55.2(19) . . . . ?
O1Y C1Y C6Y C5Y 127.6(19) . . . . ?
C2Y C1Y C6Y C5Y -54(2) . . . . ?
C4Y C5Y C6Y C1Y 51(2) . . . . ?
O1Z C1Z C2Z C3Z 129(3) . . . . ?
C6Z C1Z C2Z C3Z -55(3) . . . . ?
O1Z C1Z C2Z C7Z 2(3) . . . . ?
C6Z C1Z C2Z C7Z 178.7(17) . . . . ?
C7Z C2Z C3Z C4Z 177(2) . . . . ?
C1Z C2Z C3Z C4Z 53(3) . . . . ?
C2Z C3Z C4Z C5Z -45(3) . . . . ?
C3Z C4Z C5Z C6Z 42(3) . . . . ?
C4Z C5Z C6Z C1Z -48(3) . . . . ?
O1Z C1Z C6Z C5Z -129(2) . . . . ?
C2Z C1Z C6Z C5Z 54(3) . . . . ?
